data_7246437
loop_
_publ_author_name
'Berseneva, Anna A.'
'Klepov, Vladislav V.'
'Tisdale, Hunter B.'
'zur Loye, Hans-Conrad'

_publ_section_title
;
 Flux-assisted polytypism in the [Na2Cl]GaQ2 heterolayered salt-inclusion
 chalcogenide family
;
_journal_issue 15
_journal_name_full CrystEngComm
_journal_page_first 2307
_journal_page_last 2312
_journal_paper_doi 10.1039/D3CE00074E
_journal_volume 25
_journal_year 2023
_chemical_formula_moiety 'Cl0.907 Ga I0.093 Na2 Se2'
_chemical_formula_sum 'Cl0.91 Ga I0.09 Na2 Se2'
_chemical_formula_weight 317.53
_space_group_crystal_system tetragonal
_space_group_IT_number 137
_space_group_name_Hall '-P 4ac 2a'
_space_group_name_H-M_alt 'P 42/n m c :2'
_audit_creation_date 2022-11-10
_audit_creation_method
;
Olex2 1.3
(compiled 2020.11.12 svn.r5f609507 for OlexSys, GUI svn.r6408)
;
_audit_update_record
;
2023-01-11 deposited with the CCDC.	2023-03-14 downloaded from the CCDC.
;
_cell_angle_alpha 90
_cell_angle_beta 90
_cell_angle_gamma 90
_cell_formula_units_Z 8
_cell_length_a 7.5821(2)
_cell_length_b 7.5821(2)
_cell_length_c 20.4761(5)
_cell_measurement_reflns_used 9909
_cell_measurement_temperature 299(2)
_cell_measurement_theta_max 33.60
_cell_measurement_theta_min 2.86
_cell_volume 1177.13(5)
_computing_cell_refinement 'SAINT v8.37A (Bruker, 2015)'
_computing_data_reduction 'SAINT v8.37A (Bruker, 2015)'
_computing_molecular_graphics 'Olex2 1.3 (Dolomanov et al., 2009)'
_computing_publication_material 'Olex2 1.3 (Dolomanov et al., 2009)'
_computing_structure_refinement 'SHELXL 2018/3 (Sheldrick, 2015)'
_computing_structure_solution 'XS (Sheldrick, 2008)'
_diffrn_ambient_temperature 299.08
_diffrn_measured_fraction_theta_full 0.998
_diffrn_measured_fraction_theta_max 0.999
_diffrn_measurement_device_type 'Bruker APEX-II CCD'
_diffrn_measurement_method '\f and \w scans'
_diffrn_radiation_type MoK\a
_diffrn_radiation_wavelength 0.71073
_diffrn_reflns_av_R_equivalents 0.0642
_diffrn_reflns_av_unetI/netI 0.0172
_diffrn_reflns_Laue_measured_fraction_full 0.998
_diffrn_reflns_Laue_measured_fraction_max 0.999
_diffrn_reflns_limit_h_max 10
_diffrn_reflns_limit_h_min -10
_diffrn_reflns_limit_k_max 10
_diffrn_reflns_limit_k_min -9
_diffrn_reflns_limit_l_max 28
_diffrn_reflns_limit_l_min -28
_diffrn_reflns_number 33459
_diffrn_reflns_point_group_measured_fraction_full 0.998
_diffrn_reflns_point_group_measured_fraction_max 0.999
_diffrn_reflns_theta_full 25.242
_diffrn_reflns_theta_max 29.986
_diffrn_reflns_theta_min 2.865
_diffrn_source_current 1.4
_diffrn_source_power 0.07
_diffrn_source_voltage 50.0
_diffrn_standards_number 0
_exptl_absorpt_coefficient_mu 17.930
_exptl_absorpt_correction_T_max 0.7467
_exptl_absorpt_correction_T_min 0.4756
_exptl_absorpt_correction_type multi-scan
_exptl_absorpt_process_details
;
SADABS-2016/2 (Bruker,2016/2) was used for absorption correction.
wR2(int) was 0.1544 before and 0.0743 after correction.
The Ratio of minimum to maximum transmission is 0.6369.
The \l/2 correction factor is Not present.
;
_exptl_crystal_colour colourless
_exptl_crystal_colour_primary colourless
_exptl_crystal_density_diffrn 3.583
_exptl_crystal_description block
_exptl_crystal_F_000 1131
_exptl_crystal_size_max 0.1
_exptl_crystal_size_mid 0.07
_exptl_crystal_size_min 0.02
_refine_diff_density_max 0.974
_refine_diff_density_min -0.655
_refine_diff_density_rms 0.108
_refine_ls_extinction_coef 0.00051(9)
_refine_ls_extinction_expression Fc^*^=kFc[1+0.001xFc^2^\l^3^/sin(2\q)]^-1/4^
_refine_ls_extinction_method 'SHELXL-2018/3 (Sheldrick 2018)'
_refine_ls_goodness_of_fit_ref 1.171
_refine_ls_hydrogen_treatment undef
_refine_ls_matrix_type full
_refine_ls_number_parameters 42
_refine_ls_number_reflns 987
_refine_ls_number_restraints 0
_refine_ls_restrained_S_all 1.171
_refine_ls_R_factor_all 0.0310
_refine_ls_R_factor_gt 0.0166
_refine_ls_shift/su_max 0.001
_refine_ls_shift/su_mean 0.000
_refine_ls_structure_factor_coef Fsqd
_refine_ls_weighting_details 'w=1/[\s^2^(Fo^2^)+(0.0123P)^2^+2.2645P] where P=(Fo^2^+2Fc^2^)/3'
_refine_ls_weighting_scheme calc
_refine_ls_wR_factor_gt 0.0344
_refine_ls_wR_factor_ref 0.0460
_reflns_Friedel_coverage 0.000
_reflns_number_gt 717
_reflns_number_total 987
_reflns_threshold_expression 'I > 2\s(I)'
_cod_data_source_file d3ce00074e2.cif
_cod_data_source_block ab1063a_tetrna2clgase2_fulls_0
_cod_depositor_comments 'Adding full bibliography for 7246434--7246439.cif.'
_cod_original_cell_volume 1177.13(7)
_cod_original_sg_symbol_H-M 'P 42/n m c'
_cod_database_code 7246437
_shelx_shelxl_version_number 2018/3
_shelx_space_group_comment
;
The symmetry employed for this shelxl refinement is uniquely defined
by the following loop, which should always be used as a source of
symmetry information in preference to the above space-group names.
They are only intended as comments.
;
_shelx_estimated_absorpt_t_max 0.716
_shelx_estimated_absorpt_t_min 0.267
_olex2_refinement_description
;
1. Shared sites
{I1, Cl1}
2. Uiso/Uaniso restraints and constraints
Uanis(I1) = Uanis(Cl1)
3. Others
 Sof(I1)=0.5*(1-FVAR(2))
 Sof(Cl1)=0.5*FVAR(2)
;
_olex2_submission_special_instructions 'No special instructions were received'

loop_
_space_group_symop_operation_xyz
'x, y, z'
'-y+1/2, x, z+1/2'
'-x+1/2, -y+1/2, z'
'y, -x+1/2, z+1/2'
'x+1/2, -y, -z'
'-x, y+1/2, -z'
'y+1/2, x+1/2, -z+1/2'
'-y, -x, -z+1/2'
'-x, -y, -z'
'y-1/2, -x, -z-1/2'
'x-1/2, y-1/2, -z'
'-y, x-1/2, -z-1/2'
'-x-1/2, y, z'
'x, -y-1/2, z'
'-y-1/2, -x-1/2, z-1/2'
'y, x, z-1/2'

loop_
_atom_site_label
_atom_site_type_symbol
_atom_site_fract_x
_atom_site_fract_y
_atom_site_fract_z
_atom_site_U_iso_or_equiv
_atom_site_adp_type
_atom_site_occupancy
_atom_site_site_symmetry_order
_atom_site_calc_flag
_atom_site_refinement_flags_posn
_atom_site_refinement_flags_adp
_atom_site_refinement_flags_occupancy
_atom_site_disorder_assembly
_atom_site_disorder_group
Ga1 Ga 0.750000 0.49759(5) 0.18388(2) 0.01552(10) Uani 1 2 d S T P . .
Se3 Se 0.750000 0.250000 0.11192(3) 0.02142(14) Uani 1 4 d S T P . .
Se2 Se 0.49009(3) 0.50991(3) 0.250000 0.02015(10) Uani 1 2 d S T P . .
Se1 Se 0.750000 0.750000 0.11352(3) 0.01933(13) Uani 1 4 d S T P . .
Cl1 Cl 0.750000 0.49996(11) -0.05768(4) 0.0261(3) Uani 0.9075(19) 2 d S T P . .
Na2 Na 0.4987(3) 0.250000 0.00012(9) 0.0368(4) Uani 1 2 d S T P . .
Na3 Na 0.250000 0.250000 0.16304(15) 0.0524(9) Uani 1 4 d S T P . .
Na1 Na 0.250000 0.750000 0.15923(16) 0.0571(10) Uani 1 4 d S T P . .
I1 I 0.750000 0.49996(11) -0.05768(4) 0.0261(3) Uani 0.0925(19) 2 d S T P . .

loop_
_atom_site_aniso_label
_atom_site_aniso_U_11
_atom_site_aniso_U_22
_atom_site_aniso_U_33
_atom_site_aniso_U_23
_atom_site_aniso_U_13
_atom_site_aniso_U_12
Ga1 0.01585(18) 0.01414(18) 0.01656(18) 0.00111(17) 0.000 0.000
Se3 0.0337(3) 0.0151(3) 0.0154(3) 0.000 0.000 0.000
Se2 0.01805(12) 0.01805(12) 0.02435(19) 0.00532(10) 0.00532(10) 0.00406(18)
Se1 0.0315(3) 0.0131(2) 0.0133(3) 0.000 0.000 0.000
Cl1 0.0306(4) 0.0232(4) 0.0243(4) -0.0002(3) 0.000 0.000
Na2 0.0314(10) 0.0447(11) 0.0343(9) 0.000 -0.0013(7) 0.000
Na3 0.087(3) 0.0369(17) 0.0330(16) 0.000 0.000 0.000
Na1 0.101(3) 0.0384(17) 0.0320(16) 0.000 0.000 0.000
I1 0.0306(4) 0.0232(4) 0.0243(4) -0.0002(3) 0.000 0.000

loop_
_atom_type_symbol
_atom_type_description
_atom_type_scat_dispersion_real
_atom_type_scat_dispersion_imag
_atom_type_scat_source
Cl Cl 0.1484 0.1585 'International Tables Vol C Tables 4.2.6.8 and 6.1.1.4'
Ga Ga 0.2307 1.6083 'International Tables Vol C Tables 4.2.6.8 and 6.1.1.4'
I I -0.4742 1.8119 'International Tables Vol C Tables 4.2.6.8 and 6.1.1.4'
Na Na 0.0362 0.0249 'International Tables Vol C Tables 4.2.6.8 and 6.1.1.4'
Se Se -0.0929 2.2259 'International Tables Vol C Tables 4.2.6.8 and 6.1.1.4'

loop_
_geom_angle_atom_site_label_1
_geom_angle_atom_site_label_2
_geom_angle_atom_site_label_3
_geom_angle
_geom_angle_site_symmetry_1
_geom_angle_site_symmetry_3
_geom_angle_publ_flag
Se3 Ga1 Se2 112.338(12) . . ?
Se3 Ga1 Se2 112.338(12) . 10_666 ?
Se3 Ga1 Se1 104.895(19) . . ?
Se2 Ga1 Se2 110.895(16) . 10_666 ?
Se2 Ga1 Se1 108.007(14) 10_666 . ?
Se2 Ga1 Se1 108.007(14) . . ?
Ga1 Se3 Ga1 103.74(3) . 3_655 ?
Ga1 Se3 Na2 118.33(2) . . ?
Ga1 Se3 Na2 118.33(2) 3_655 . ?
Ga1 Se3 Na2 118.33(2) 3_655 3_655 ?
Ga1 Se3 Na2 118.33(2) . 3_655 ?
Na2 Se3 Na2 79.54(9) 3_655 . ?
Ga1 Se2 Ga1 104.82(2) . 12_656 ?
Ga1 Se2 Na3 80.26(4) 12_656 . ?
Ga1 Se2 Na3 97.41(4) 12_656 10_666 ?
Ga1 Se2 Na3 80.26(4) . 10_666 ?
Ga1 Se2 Na3 97.40(4) . . ?
Ga1 Se2 Na1 145.665(14) . 10_566 ?
Ga1 Se2 Na1 99.40(4) . . ?
Ga1 Se2 Na1 145.664(14) 12_656 . ?
Ga1 Se2 Na1 99.41(4) 12_656 10_566 ?
Na3 Se2 Na3 176.219(13) 10_666 . ?
Na1 Se2 Na3 110.51(3) . 10_666 ?
Na1 Se2 Na3 72.73(3) . . ?
Na1 Se2 Na3 72.73(3) 10_566 10_666 ?
Na1 Se2 Na3 110.51(3) 10_566 . ?
Na1 Se2 Na1 71.65(9) 10_566 . ?
Ga1 Se1 Ga1 106.05(3) . 3_665 ?
Ga1 Se1 Na2 117.86(2) . 11_665 ?
Ga1 Se1 Na2 117.86(2) . 9_665 ?
Ga1 Se1 Na2 117.86(2) 3_665 9_665 ?
Ga1 Se1 Na2 117.86(2) 3_665 11_665 ?
Na2 Se1 Na2 78.05(9) 9_665 11_665 ?
Se3 Na2 Se1 179.25(9) . 9_665 ?
Se3 Na2 Na2 129.77(4) . 3 ?
Se3 Na2 Na2 89.87(6) . 9_665 ?
Se3 Na2 Na2 89.87(6) . 9_655 ?
Se3 Na2 Na2 50.23(4) . 3_655 ?
Se3 Na2 Na1 109.95(7) . 9_665 ?
Se1 Na2 Na2 50.98(4) 9_665 3 ?
Se1 Na2 Na2 90.13(6) 9_665 9_655 ?
Se1 Na2 Na2 129.02(4) 9_665 3_655 ?
Se1 Na2 Na2 90.13(6) 9_665 9_665 ?
Se1 Na2 Na1 69.30(5) 9_665 9_665 ?
Cl1 Na2 Se3 83.96(6) 3_655 . ?
Cl1 Na2 Se3 95.90(5) 9_665 . ?
Cl1 Na2 Se3 95.90(5) 11 . ?
Cl1 Na2 Se1 95.48(5) 3_655 9_665 ?
Cl1 Na2 Se1 84.66(6) 9_665 9_665 ?
Cl1 Na2 Se1 84.66(6) 11 9_665 ?
Cl1 Na2 Cl1 99.353(10) 11 3_655 ?
Cl1 Na2 Cl1 179.72(8) 9_665 3_655 ?
Cl1 Na2 Cl1 80.90(7) 11 9_665 ?
Cl1 Na2 Na2 49.81(4) 11 3 ?
Cl1 Na2 Na2 49.81(4) 9_665 3 ?
Cl1 Na2 Na2 129.91(10) 3_655 9_665 ?
Cl1 Na2 Na2 130.19(4) 9_665 3_655 ?
Cl1 Na2 Na2 49.84(4) 9_665 9_665 ?
Cl1 Na2 Na2 130.45(4) 3_655 3 ?
Cl1 Na2 Na2 130.74(10) 11 9_665 ?
Cl1 Na2 Na2 130.19(4) 11 3_655 ?
Cl1 Na2 Na2 49.55(4) 3_655 3_655 ?
Cl1 Na2 Na2 130.74(10) 9_665 9_655 ?
Cl1 Na2 Na2 49.51(4) 3_655 9_655 ?
Cl1 Na2 Na2 49.84(4) 11 9_655 ?
Cl1 Na2 Na1 47.53(4) 3_655 9_665 ?
Cl1 Na2 Na1 132.35(4) 11 9_665 ?
Cl1 Na2 Na1 132.35(4) 9_665 9_665 ?
Cl1 Na2 I1 80.40(6) 3_655 . ?
Cl1 Na2 I1 179.72(8) 11 . ?
Cl1 Na2 I1 99.354(10) 9_665 . ?
Na2 Na2 Na2 89.71(7) 9_665 3_655 ?
Na2 Na2 Na2 89.71(7) 9_655 3_655 ?
Na2 Na2 Na2 90.29(7) 3 9_655 ?
Na2 Na2 Na2 180.0 3 3_655 ?
Na2 Na2 Na2 179.40(15) 9_665 9_655 ?
Na2 Na2 Na2 90.29(7) 3 9_665 ?
Na2 Na2 Na1 120.28(4) 3 9_665 ?
Na1 Na2 Na2 89.79(6) 9_665 9_665 ?
Na1 Na2 Na2 89.79(6) 9_665 9_655 ?
Na1 Na2 Na2 59.72(4) 9_665 3_655 ?
I1 Na2 Se3 83.96(6) . . ?
I1 Na2 Se1 95.48(5) . 9_665 ?
I1 Na2 Na2 129.91(10) . 9_655 ?
I1 Na2 Na2 130.45(4) . 3 ?
I1 Na2 Na2 49.51(4) . 9_665 ?
I1 Na2 Na2 49.55(4) . 3_655 ?
I1 Na2 Na1 47.53(4) . 9_665 ?
Se2 Na3 Se2 112.85(9) 10_566 12_656 ?
Se2 Na3 Se2 75.47(5) 12_656 . ?
Se2 Na3 Se2 112.85(9) 3 . ?
Se2 Na3 Se2 68.86(4) 10_566 . ?
Se2 Na3 Se2 68.85(4) 12_656 3 ?
Se2 Na3 Se2 75.47(5) 10_566 3 ?
Se2 Na3 Na2 101.72(4) . . ?
Se2 Na3 Na2 101.72(4) 3 3 ?
Se2 Na3 Na2 139.43(5) 12_656 3 ?
Se2 Na3 Na2 101.72(4) 12_656 . ?
Se2 Na3 Na2 139.43(5) 3 . ?
Se2 Na3 Na2 139.43(5) . 3 ?
Se2 Na3 Na2 139.43(5) 10_566 . ?
Se2 Na3 Na2 101.72(4) 10_566 3 ?
Se2 Na3 Na1 53.09(4) 12_656 1_545 ?
Se2 Na3 Na1 128.55(7) . 1_545 ?
Se2 Na3 Na1 53.09(4) 3 1_545 ?
Se2 Na3 Na1 53.09(4) . . ?
Se2 Na3 Na1 128.55(7) 10_566 1_545 ?
Se2 Na3 Na1 53.09(4) 10_566 . ?
Se2 Na3 Na1 128.55(7) 3 . ?
Se2 Na3 Na1 128.55(7) 12_656 . ?
Cl1 Na3 Se2 145.02(4) 9_665 12_656 ?
Cl1 Na3 Se2 145.02(4) 11 . ?
Cl1 Na3 Se2 90.654(16) 9_665 10_566 ?
Cl1 Na3 Se2 145.02(4) 9_665 3 ?
Cl1 Na3 Se2 90.654(16) 11 3 ?
Cl1 Na3 Se2 90.654(16) 11 12_656 ?
Cl1 Na3 Se2 90.654(16) 9_665 . ?
Cl1 Na3 Se2 145.02(4) 11 10_566 ?
Cl1 Na3 Cl1 82.61(9) 11 9_665 ?
Cl1 Na3 Na2 49.16(5) 11 . ?
Cl1 Na3 Na2 49.16(5) 9_665 3 ?
Cl1 Na3 Na2 49.16(5) 9_665 . ?
Cl1 Na3 Na2 49.16(5) 11 3 ?
Cl1 Na3 Na1 47.52(5) 11 1_545 ?
Cl1 Na3 Na1 130.13(11) 9_665 1_545 ?
Cl1 Na3 Na1 130.13(11) 11 . ?
Cl1 Na3 Na1 47.52(5) 9_665 . ?
Na2 Na3 Na2 58.96(8) 3 . ?
Na1 Na3 Na2 88.98(6) 1_545 . ?
Na1 Na3 Na2 88.97(6) . . ?
Na1 Na3 Na2 88.97(6) . 3 ?
Na1 Na3 Na2 88.98(6) 1_545 3 ?
Na1 Na3 Na1 177.65(14) 1_545 . ?
Se2 Na1 Se2 69.96(5) 12_666 . ?
Se2 Na1 Se2 69.96(5) 10_566 . ?
Se2 Na1 Se2 69.96(5) 12_666 3_565 ?
Se2 Na1 Se2 108.35(9) 12_666 10_566 ?
Se2 Na1 Se2 69.96(5) 10_566 3_565 ?
Se2 Na1 Se2 108.35(9) 3_565 . ?
Se2 Na1 Na2 142.61(5) 12_666 11_565 ?
Se2 Na1 Na2 102.50(4) 10_566 11_565 ?
Se2 Na1 Na2 102.50(4) 12_666 9_665 ?
Se2 Na1 Na2 142.61(5) 10_566 9_665 ?
Se2 Na1 Na2 142.61(5) 3_565 9_665 ?
Se2 Na1 Na2 102.50(4) . 9_665 ?
Se2 Na1 Na2 142.61(5) . 11_565 ?
Se2 Na1 Na2 102.50(4) 3_565 11_565 ?
Se2 Na1 Na3 54.18(4) . . ?
Se2 Na1 Na3 54.18(4) 3_565 1_565 ?
Se2 Na1 Na3 54.18(4) 12_666 1_565 ?
Se2 Na1 Na3 124.14(7) 12_666 . ?
Se2 Na1 Na3 124.14(7) 3_565 . ?
Se2 Na1 Na3 124.14(7) 10_566 1_565 ?
Se2 Na1 Na3 124.14(7) . 1_565 ?
Se2 Na1 Na3 54.18(4) 10_566 . ?
Se2 Na1 Na1 54.17(5) . 10_566 ?
Se2 Na1 Na1 54.17(5) 10_566 10_566 ?
Se2 Na1 Na1 54.17(5) 3_565 10_566 ?
Se2 Na1 Na1 54.17(5) 12_666 10_566 ?
Cl1 Na1 Se2 144.96(3) 9_665 12_666 ?
Cl1 Na1 Se2 92.661(15) 11_565 3_565 ?
Cl1 Na1 Se2 92.661(15) 9_665 . ?
Cl1 Na1 Se2 144.96(3) 11_565 . ?
Cl1 Na1 Se2 144.96(3) 9_665 3_565 ?
Cl1 Na1 Se2 92.662(15) 9_665 10_566 ?
Cl1 Na1 Se2 144.96(3) 11_565 10_566 ?
Cl1 Na1 Se2 92.662(15) 11_565 12_666 ?
Cl1 Na1 Cl1 84.69(9) 9_665 11_565 ?
Cl1 Na1 Na2 50.34(5) 11_565 11_565 ?
Cl1 Na1 Na2 50.34(5) 9_665 11_565 ?
Cl1 Na1 Na2 50.34(5) 9_665 9_665 ?
Cl1 Na1 Na2 50.34(5) 11_565 9_665 ?
Cl1 Na1 Na3 48.83(5) 9_665 . ?
Cl1 Na1 Na3 133.52(11) 11_565 . ?
Cl1 Na1 Na3 48.83(5) 11_565 1_565 ?
Cl1 Na1 Na3 133.52(11) 9_665 1_565 ?
Cl1 Na1 Na1 137.66(5) 11_565 10_566 ?
Cl1 Na1 Na1 137.66(5) 9_665 10_566 ?
Na2 Na1 Na2 60.56(8) 11_565 9_665 ?
Na2 Na1 Na3 91.02(6) 9_665 1_565 ?
Na2 Na1 Na3 91.02(6) 11_565 1_565 ?
Na2 Na1 Na3 91.02(6) 11_565 . ?
Na2 Na1 Na3 91.02(6) 9_665 . ?
Na3 Na1 Na3 177.64(14) 1_565 . ?
Na1 Na1 Na2 149.72(4) 10_566 9_665 ?
Na1 Na1 Na2 149.72(4) 10_566 11_565 ?
Na1 Na1 Na3 88.82(7) 10_566 . ?
Na1 Na1 Na3 88.82(7) 10_566 1_565 ?
Na2 I1 Na2 80.646(10) 11_665 3_655 ?
Na2 I1 Na2 80.647(10) 9_665 . ?
Na2 I1 Na2 132.45(3) 9_665 3_655 ?
Na2 I1 Na2 80.91(8) . 3_655 ?
Na2 I1 Na2 80.38(8) 11_665 9_665 ?
Na2 I1 Na2 132.45(3) 11_665 . ?
Na3 I1 Na2 136.79(4) 9_665 3_655 ?
Na3 I1 Na2 136.79(4) 9_665 . ?
Na3 I1 Na2 82.80(5) 9_665 9_665 ?
Na3 I1 Na2 82.80(5) 9_665 11_665 ?
Na1 I1 Na2 137.31(4) 9_665 9_665 ?
Na1 I1 Na2 82.13(5) 9_665 3_655 ?
Na1 I1 Na2 82.13(5) 9_665 . ?
Na1 I1 Na2 137.31(4) 9_665 11_665 ?
Na1 I1 Na3 83.65(6) 9_665 9_665 ?

loop_
_geom_bond_atom_site_label_1
_geom_bond_atom_site_label_2
_geom_bond_distance
_geom_bond_site_symmetry_2
_geom_bond_publ_flag
Ga1 Se3 2.3865(5) . ?
Ga1 Se2 2.3927(3) . ?
Ga1 Se2 2.3927(3) 10_666 ?
Ga1 Se1 2.3955(5) . ?
Se3 Na2 2.978(2) 3_655 ?
Se3 Na2 2.978(2) . ?
Se2 Na3 3.2199(17) . ?
Se2 Na3 3.2199(17) 10_666 ?
Se2 Na1 3.1752(19) . ?
Se2 Na1 3.1752(19) 10_566 ?
Se1 Na2 2.995(2) 11_665 ?
Se1 Na2 2.995(2) 9_665 ?
Na2 Na2 3.772(5) 3 ?
Na2 Na2 3.79110(10) 9_655 ?
Na2 Na2 3.810(5) 3_655 ?
Na2 Na2 3.79110(11) 9_665 ?
Na2 Na1 3.779(3) 9_665 ?
Na2 I1 2.9363(19) . ?
Na3 Na1 3.79185(14) . ?
Na3 Na1 3.79185(14) 1_545 ?
Na1 Na1 3.717(6) 10_566 ?
